data_8104567
loop_
_publ_author_name
'Orang-o, Daniel M.'
'Onani, Martin O.'
'Tarus, Paul K.'
'Lutta, Samuel T.'
'Lalancette, Roger A.'

_publ_section_title
;
 Crystal structure of
 2,2&#x2032;-(propane-1,3-dilylbis(azaneylylidene))bis(methanylylidene)bis(4-methylphenol),
 C19H22N2O2
;
_journal_issue 6
_journal_name_full 'Zeitschrift f\"ur Kristallographie - New Crystal Structures'
_journal_page_first 1207
_journal_page_last 1209
_journal_paper_doi 10.1515/ncrs-2021-0279
_journal_volume 236
_journal_year 2021
_chemical_formula_moiety 'C19 H22 N2 O2'
_chemical_formula_sum 'C19 H22 N2 O2'
_chemical_formula_weight 310.38
_space_group_crystal_system monoclinic
_space_group_IT_number 14
_space_group_name_Hall '-P 2ybc'
_space_group_name_H-M_alt 'P 1 21/c 1'
_atom_sites_solution_hydrogens geom
_cell_angle_alpha 90
_cell_angle_beta 92.7150(10)
_cell_angle_gamma 90
_cell_formula_units_Z 4
_cell_length_a 19.3063(4)
_cell_length_b 5.83200(10)
_cell_length_c 14.7996(3)
_cell_measurement_reflns_used 9915
_cell_measurement_temperature 100(2)
_cell_measurement_theta_max 66.62
_cell_measurement_theta_min 2.99
_cell_volume 1664.48(6)
_computing_cell_refinement 'APEX 2'
_computing_data_collection 'APEX 2 (Bruker, 2006)'
_computing_data_reduction 'SAINT (Bruker, 2005)'
_computing_molecular_graphics 'Olex2 (Dolomanov et al., 2009)'
_computing_publication_material 'Olex2 (Dolomanov et al., 2009)'
_computing_structure_refinement 'ShelXL (Sheldrick, 2015)'
_computing_structure_solution 'SHELXL-2016/6 (Sheldrick, 2016)'
_diffrn_ambient_temperature 100.07
_diffrn_measured_fraction_theta_full 0.960
_diffrn_measured_fraction_theta_max 0.960
_diffrn_measurement_device_type 'Bruker SMART CCD Apex-II area-detector'
_diffrn_measurement_method '\f and \w'
_diffrn_radiation_type CuK\a
_diffrn_radiation_wavelength 1.54178
_diffrn_reflns_av_R_equivalents 0.0410
_diffrn_reflns_av_unetI/netI 0.0250
_diffrn_reflns_Laue_measured_fraction_full 0.960
_diffrn_reflns_Laue_measured_fraction_max 0.960
_diffrn_reflns_limit_h_max 22
_diffrn_reflns_limit_h_min -22
_diffrn_reflns_limit_k_max 6
_diffrn_reflns_limit_k_min -6
_diffrn_reflns_limit_l_max 17
_diffrn_reflns_limit_l_min -17
_diffrn_reflns_number 17078
_diffrn_reflns_point_group_measured_fraction_full 0.960
_diffrn_reflns_point_group_measured_fraction_max 0.960
_diffrn_reflns_theta_full 66.811
_diffrn_reflns_theta_max 66.811
_diffrn_reflns_theta_min 2.291
_exptl_absorpt_coefficient_mu 0.643
_exptl_absorpt_correction_T_max 0.875
_exptl_absorpt_correction_T_min 0.772
_exptl_absorpt_correction_type numerical
_exptl_absorpt_process_details
;
 SADABS 2016/2: Krause, L., Herbst-Irmer, R., Sheldrick G.M. & Stalke D.,
 J. Appl. Cryst. 48 (2015) 3-10
;
_exptl_crystal_colour yellow
_exptl_crystal_colour_primary yellow
_exptl_crystal_density_diffrn 1.239
_exptl_crystal_description block
_exptl_crystal_F_000 664
_exptl_crystal_size_max 0.439
_exptl_crystal_size_mid 0.389
_exptl_crystal_size_min 0.33
_refine_diff_density_max 0.217
_refine_diff_density_min -0.174
_refine_diff_density_rms 0.039
_refine_ls_extinction_coef 0.0023(3)
_refine_ls_extinction_expression Fc^*^=kFc[1+0.001xFc^2^\l^3^/sin(2\q)]^-1/4^
_refine_ls_extinction_method 'SHELXL-2016/6 (Sheldrick 2016)'
_refine_ls_goodness_of_fit_ref 1.030
_refine_ls_hydrogen_treatment constr
_refine_ls_matrix_type full
_refine_ls_number_parameters 213
_refine_ls_number_reflns 2818
_refine_ls_number_restraints 0
_refine_ls_restrained_S_all 1.030
_refine_ls_R_factor_all 0.0464
_refine_ls_R_factor_gt 0.0423
_refine_ls_shift/su_max 0.000
_refine_ls_shift/su_mean 0.000
_refine_ls_structure_factor_coef Fsqd
_refine_ls_weighting_details 'w=1/[\s^2^(Fo^2^)+(0.0544P)^2^+0.7441P] where P=(Fo^2^+2Fc^2^)/3'
_refine_ls_weighting_scheme calc
_refine_ls_wR_factor_gt 0.1076
_refine_ls_wR_factor_ref 0.1102
_reflns_Friedel_coverage 0.000
_reflns_Friedel_fraction_full .
_reflns_Friedel_fraction_max .
_reflns_number_gt 2575
_reflns_number_total 2818
_reflns_threshold_expression 'I > 2\s(I)'
_cod_data_source_file suppl_j_ncrs-2021-0279_suppl.cif
_cod_data_source_block martin_a
_cod_database_code 8104567
_shelx_space_group_comment
;
The symmetry employed for this shelxl refinement is uniquely defined
by the following loop, which should always be used as a source of
symmetry information in preference to the above space-group names.
They are only intended as comments.
;
_shelx_estimated_absorpt_t_max 0.816
_shelx_estimated_absorpt_t_min 0.765

loop_
_space_group_symop_operation_xyz
'x, y, z'
'-x, y+1/2, -z+1/2'
'-x, -y, -z'
'x, -y-1/2, z-1/2'

loop_
_atom_site_label
_atom_site_type_symbol
_atom_site_fract_x
_atom_site_fract_y
_atom_site_fract_z
_atom_site_U_iso_or_equiv
_atom_site_adp_type
_atom_site_occupancy
_atom_site_site_symmetry_order
_atom_site_calc_flag
_atom_site_refinement_flags_posn
_atom_site_refinement_flags_adp
_atom_site_refinement_flags_occupancy
_atom_site_disorder_assembly
_atom_site_disorder_group
C1 C 0.81206(8) 0.6886(3) 0.30440(10) 0.0287(3) Uani 1 1 d . . . . .
C2 C 0.87955(8) 0.7683(2) 0.29892(10) 0.0327(4) Uani 1 1 d . . . . .
H2A H 0.887618 0.914471 0.273133 0.039 Uiso 1 1 calc R . . . .
C3 C 0.93485(8) 0.6371(3) 0.33055(10) 0.0296(4) Uani 1 1 d . . . . .
H3 H 0.980550 0.694931 0.325968 0.036 Uiso 1 1 calc R . . . .
C4 C 0.92561(7) 0.4208(2) 0.36927(9) 0.0256(3) Uani 1 1 d . . . . .
C5 C 0.98661(8) 0.2776(3) 0.40219(11) 0.0326(4) Uani 1 1 d . . . . .
H5A H 0.971548 0.118938 0.410774 0.049 Uiso 1 1 calc GR . . . .
H5B H 1.005590 0.339013 0.459826 0.049 Uiso 1 1 calc GR . . . .
H5C H 1.022393 0.281639 0.357412 0.049 Uiso 1 1 calc GR . . . .
C6 C 0.85811(7) 0.3428(2) 0.37430(9) 0.0248(3) Uani 1 1 d . . . . .
H6 H 0.850499 0.196294 0.400062 0.030 Uiso 1 1 calc R . . . .
C7 C 0.80083(7) 0.4712(2) 0.34299(9) 0.0243(3) Uani 1 1 d . . . . .
C8 C 0.73110(7) 0.3780(3) 0.34833(10) 0.0287(3) Uani 1 1 d . . . . .
H8 H 0.725134 0.231154 0.374611 0.034 Uiso 1 1 calc R . . . .
C9 C 0.60952(8) 0.3859(3) 0.32523(13) 0.0438(5) Uani 1 1 d . . . . .
H9A H 0.613306 0.249316 0.364905 0.053 Uiso 1 1 calc R . . . .
H9B H 0.592026 0.334995 0.264545 0.053 Uiso 1 1 calc R . . . .
C10 C 0.55888(8) 0.5540(3) 0.36317(11) 0.0322(4) Uani 1 1 d . . . . .
H10A H 0.554359 0.688536 0.322515 0.039 Uiso 1 1 calc R . . . .
H10B H 0.577304 0.608376 0.422955 0.039 Uiso 1 1 calc R . . . .
C11 C 0.48792(8) 0.4486(3) 0.37346(12) 0.0371(4) Uani 1 1 d . . . . .
H11A H 0.470656 0.384241 0.314726 0.044 Uiso 1 1 calc R . . . .
H11B H 0.491539 0.321829 0.417903 0.044 Uiso 1 1 calc R . . . .
C12 C 0.37444(7) 0.5928(3) 0.38494(10) 0.0267(3) Uani 1 1 d . . . . .
H12 H 0.359468 0.460389 0.352108 0.032 Uiso 1 1 calc R . . . .
C13 C 0.32289(7) 0.7585(2) 0.41226(9) 0.0242(3) Uani 1 1 d . . . . .
C14 C 0.34274(8) 0.9615(3) 0.45794(11) 0.0319(4) Uani 1 1 d . . . . .
C15 C 0.29194(9) 1.1161(3) 0.48124(13) 0.0381(4) Uani 1 1 d . . . . .
H15 H 0.304830 1.253449 0.512165 0.046 Uiso 1 1 calc R . . . .
C16 C 0.22283(8) 1.0720(3) 0.45988(11) 0.0324(4) Uani 1 1 d . . . . .
H16 H 0.188915 1.180246 0.476460 0.039 Uiso 1 1 calc R . . . .
C17 C 0.20162(7) 0.8730(2) 0.41466(10) 0.0256(3) Uani 1 1 d . . . . .
C18 C 0.12648(8) 0.8250(3) 0.39069(11) 0.0316(4) Uani 1 1 d . . . . .
H18A H 0.117236 0.849437 0.325719 0.047 Uiso 1 1 calc GR . . . .
H18B H 0.097430 0.928573 0.424766 0.047 Uiso 1 1 calc GR . . . .
H18C H 0.115783 0.665793 0.405955 0.047 Uiso 1 1 calc GR . . . .
C19 C 0.25266(7) 0.7184(2) 0.39178(9) 0.0248(3) Uani 1 1 d . . . . .
H19 H 0.239309 0.581013 0.361196 0.030 Uiso 1 1 calc R . . . .
N1 N 0.67781(7) 0.4894(2) 0.31845(9) 0.0340(3) Uani 1 1 d . . . . .
N2 N 0.43897(6) 0.6204(2) 0.40381(9) 0.0291(3) Uani 1 1 d . . . . .
O1 O 0.75882(6) 0.8209(2) 0.27355(8) 0.0400(3) Uani 1 1 d . . . . .
H1 H 0.721521 0.747671 0.276516 0.060 Uiso 1 1 calc GR . . . .
O2 O 0.41009(6) 1.0089(2) 0.47933(10) 0.0473(4) Uani 1 1 d . . . . .
H2 H 0.435110 0.903102 0.460415 0.071 Uiso 1 1 calc GR . . . .

loop_
_atom_site_aniso_label
_atom_site_aniso_U_11
_atom_site_aniso_U_22
_atom_site_aniso_U_33
_atom_site_aniso_U_23
_atom_site_aniso_U_13
_atom_site_aniso_U_12
O1 0.0425(7) 0.0363(6) 0.0421(7) 0.0127(5) 0.0105(6) 0.0174(5)
O2 0.0262(6) 0.0309(6) 0.0851(10) -0.0194(6) 0.0054(6) -0.0073(5)
N2 0.0239(6) 0.0305(7) 0.0333(7) -0.0041(5) 0.0043(5) 0.0012(5)
N1 0.0267(7) 0.0454(8) 0.0304(7) -0.0079(6) 0.0048(5) 0.0084(6)
C13 0.0256(7) 0.0224(7) 0.0250(7) 0.0022(6) 0.0053(6) -0.0005(6)
C6 0.0310(8) 0.0189(7) 0.0249(7) -0.0002(6) 0.0057(6) 0.0020(6)
C4 0.0283(8) 0.0244(7) 0.0241(7) -0.0035(6) 0.0032(6) 0.0017(6)
C7 0.0278(8) 0.0231(7) 0.0224(7) -0.0023(6) 0.0055(6) 0.0038(6)
C12 0.0279(8) 0.0268(7) 0.0257(7) -0.0031(6) 0.0023(6) -0.0004(6)
C19 0.0280(8) 0.0222(7) 0.0243(7) 0.0000(6) 0.0025(6) -0.0009(6)
C17 0.0272(8) 0.0246(7) 0.0255(7) 0.0063(6) 0.0046(6) 0.0024(6)
C3 0.0302(8) 0.0265(8) 0.0328(8) -0.0046(6) 0.0076(6) -0.0043(6)
C8 0.0291(8) 0.0273(8) 0.0302(8) -0.0061(6) 0.0058(6) 0.0040(6)
C2 0.0443(9) 0.0198(7) 0.0350(8) 0.0026(6) 0.0129(7) 0.0009(6)
C16 0.0327(8) 0.0211(7) 0.0440(9) 0.0015(7) 0.0094(7) 0.0048(6)
C18 0.0274(8) 0.0333(8) 0.0344(8) 0.0030(7) 0.0037(6) 0.0044(6)
C14 0.0272(8) 0.0233(8) 0.0456(9) -0.0010(7) 0.0064(7) -0.0056(6)
C1 0.0360(9) 0.0254(7) 0.0250(7) 0.0013(6) 0.0065(6) 0.0096(6)
C10 0.0275(8) 0.0384(9) 0.0311(8) 0.0022(7) 0.0058(6) 0.0062(6)
C5 0.0275(8) 0.0333(8) 0.0372(8) -0.0009(7) 0.0043(7) 0.0041(6)
C11 0.0270(8) 0.0386(9) 0.0454(9) -0.0165(8) -0.0011(7) 0.0048(7)
C15 0.0358(9) 0.0204(8) 0.0586(11) -0.0081(7) 0.0073(8) -0.0035(6)
C9 0.0270(8) 0.0557(11) 0.0488(10) -0.0237(9) 0.0009(7) 0.0045(8)

loop_
_atom_type_symbol
_atom_type_description
_atom_type_scat_dispersion_real
_atom_type_scat_dispersion_imag
_atom_type_scat_source
C C 0.0181 0.0091 'International Tables Vol C Tables 4.2.6.8 and 6.1.1.4'
H H 0.0000 0.0000 'International Tables Vol C Tables 4.2.6.8 and 6.1.1.4'
N N 0.0311 0.0180 'International Tables Vol C Tables 4.2.6.8 and 6.1.1.4'
O O 0.0492 0.0322 'International Tables Vol C Tables 4.2.6.8 and 6.1.1.4'

loop_
_geom_angle_atom_site_label_1
_geom_angle_atom_site_label_2
_geom_angle_atom_site_label_3
_geom_angle
_geom_angle_site_symmetry_1
_geom_angle_site_symmetry_3
C1 O1 H1 109.5 . .
C14 O2 H2 109.5 . .
C12 N2 C11 119.05(13) . .
C8 N1 C9 118.79(15) . .
C19 C13 C12 119.86(13) . .
C19 C13 C14 119.01(13) . .
C14 C13 C12 121.12(13) . .
C4 C6 H6 118.7 . .
C4 C6 C7 122.55(13) . .
C7 C6 H6 118.7 . .
C6 C4 C3 117.14(13) . .
C6 C4 C5 121.57(13) . .
C3 C4 C5 121.27(14) . .
C6 C7 C8 120.06(13) . .
C6 C7 C1 118.79(14) . .
C1 C7 C8 121.13(13) . .
N2 C12 C13 121.92(13) . .
N2 C12 H12 119.0 . .
C13 C12 H12 119.0 . .
C13 C19 H19 118.9 . .
C17 C19 C13 122.14(13) . .
C17 C19 H19 118.9 . .
C19 C17 C16 117.54(13) . .
C19 C17 C18 120.64(13) . .
C16 C17 C18 121.82(13) . .
C4 C3 H3 119.1 . .
C2 C3 C4 121.85(14) . .
C2 C3 H3 119.1 . .
N1 C8 C7 121.48(14) . .
N1 C8 H8 119.3 . .
C7 C8 H8 119.3 . .
C3 C2 H2A 119.7 . .
C3 C2 C1 120.55(14) . .
C1 C2 H2A 119.7 . .
C17 C16 H16 119.2 . .
C15 C16 C17 121.63(14) . .
C15 C16 H16 119.2 . .
C17 C18 H18A 109.5 . .
C17 C18 H18B 109.5 . .
C17 C18 H18C 109.5 . .
H18A C18 H18B 109.5 . .
H18A C18 H18C 109.5 . .
H18B C18 H18C 109.5 . .
O2 C14 C13 121.44(13) . .
O2 C14 C15 119.46(14) . .
C15 C14 C13 119.10(14) . .
O1 C1 C7 121.47(14) . .
O1 C1 C2 119.41(14) . .
C2 C1 C7 119.12(14) . .
H10A C10 H10B 107.9 . .
C11 C10 H10A 109.2 . .
C11 C10 H10B 109.2 . .
C9 C10 H10A 109.2 . .
C9 C10 H10B 109.2 . .
C9 C10 C11 112.20(14) . .
C4 C5 H5A 109.5 . .
C4 C5 H5B 109.5 . .
C4 C5 H5C 109.5 . .
H5A C5 H5B 109.5 . .
H5A C5 H5C 109.5 . .
H5B C5 H5C 109.5 . .
N2 C11 C10 110.70(13) . .
N2 C11 H11A 109.5 . .
N2 C11 H11B 109.5 . .
C10 C11 H11A 109.5 . .
C10 C11 H11B 109.5 . .
H11A C11 H11B 108.1 . .
C16 C15 C14 120.59(15) . .
C16 C15 H15 119.7 . .
C14 C15 H15 119.7 . .
N1 C9 C10 111.09(14) . .
N1 C9 H9A 109.4 . .
N1 C9 H9B 109.4 . .
C10 C9 H9A 109.4 . .
C10 C9 H9B 109.4 . .
H9A C9 H9B 108.0 . .

loop_
_geom_bond_atom_site_label_1
_geom_bond_atom_site_label_2
_geom_bond_distance
_geom_bond_site_symmetry_2
O1 H1 0.8400 .
O1 C1 1.3476(18) .
O2 H2 0.8400 .
O2 C14 1.3523(18) .
N2 C12 1.2740(19) .
N2 C11 1.4624(19) .
N1 C8 1.2778(19) .
N1 C9 1.458(2) .
C13 C12 1.458(2) .
C13 C19 1.395(2) .
C13 C14 1.407(2) .
C6 H6 0.9500 .
C6 C4 1.386(2) .
C6 C7 1.396(2) .
C4 C3 1.400(2) .
C4 C5 1.506(2) .
C7 C8 1.457(2) .
C7 C1 1.411(2) .
C12 H12 0.9500 .
C19 H19 0.9500 .
C19 C17 1.389(2) .
C17 C16 1.392(2) .
C17 C18 1.503(2) .
C3 H3 0.9500 .
C3 C2 1.377(2) .
C8 H8 0.9500 .
C2 H2A 0.9500 .
C2 C1 1.389(2) .
C16 H16 0.9500 .
C16 C15 1.381(2) .
C18 H18A 0.9800 .
C18 H18B 0.9800 .
C18 H18C 0.9800 .
C14 C15 1.388(2) .
C10 H10A 0.9900 .
C10 H10B 0.9900 .
C10 C11 1.516(2) .
C10 C9 1.512(2) .
C5 H5A 0.9800 .
C5 H5B 0.9800 .
C5 H5C 0.9800 .
C11 H11A 0.9900 .
C11 H11B 0.9900 .
C15 H15 0.9500 .
C9 H9A 0.9900 .
C9 H9B 0.9900 .
